data_4510293
loop_
_publ_author_name
'W\"ohlert, Susanne'
'Run\<cevski, Tom\<ce'
'Dinnebier, Robert E.'
'Ebbinghaus, Stefan G.'
'N\"ather, Christian'

_publ_section_title
;
 Synthesis, Structures, Polymorphism, and Magnetic Properties of
 Transition Metal Thiocyanato Coordination Compounds
;
_journal_issue 4
_journal_name_full 'Crystal Growth &amp; Design'
_journal_page_first 1902
_journal_paper_doi 10.1021/cg500037d
_journal_volume 14
_journal_year 2014
_chemical_formula_sum 'C16 H22 Mn N4 O2 S2'
_chemical_formula_weight 421.44
_chemical_name_systematic
; 
 ? 
;
_space_group_IT_number 14
_symmetry_cell_setting monoclinic
_symmetry_space_group_name_Hall '-P 2ybc'
_symmetry_space_group_name_H-M 'P 1 21/c 1'
_atom_sites_solution_hydrogens geom
_atom_sites_solution_primary direct
_atom_sites_solution_secondary difmap
_audit_creation_method SHELXL-97
_cell_angle_alpha 90.00
_cell_angle_beta 107.476(7)
_cell_angle_gamma 90.00
_cell_formula_units_Z 2
_cell_length_a 11.0253(7)
_cell_length_b 12.8112(7)
_cell_length_c 7.6416(5)
_cell_measurement_temperature 200(2)
_cell_volume 1029.54(12)
_computing_cell_refinement 'STOE IPDS-1 program package'
_computing_data_collection 'STOE IPDS-1 program package'
_computing_data_reduction 'STOE IPDS-1 program package'
_computing_structure_refinement 'SHELXL-97 (Sheldrick, 1997)'
_computing_structure_solution 'SHELXS-97 (Sheldrick, 1990)'
_diffrn_ambient_temperature 200(2)
_diffrn_measured_fraction_theta_full 0.998
_diffrn_measured_fraction_theta_max 0.998
_diffrn_measurement_device_type 'STOE IPDS-1'
_diffrn_measurement_method 'Phi scans'
_diffrn_radiation_monochromator graphite
_diffrn_radiation_source 'fine-focus sealed tube'
_diffrn_radiation_type MoK\a
_diffrn_radiation_wavelength 0.71073
_diffrn_reflns_av_R_equivalents 0.0283
_diffrn_reflns_av_sigmaI/netI 0.0224
_diffrn_reflns_limit_h_max 14
_diffrn_reflns_limit_h_min -12
_diffrn_reflns_limit_k_max 16
_diffrn_reflns_limit_k_min -16
_diffrn_reflns_limit_l_max 9
_diffrn_reflns_limit_l_min -9
_diffrn_reflns_number 7560
_diffrn_reflns_theta_full 27.49
_diffrn_reflns_theta_max 27.49
_diffrn_reflns_theta_min 2.51
_diffrn_standards_decay_% 0
_diffrn_standards_interval_time 0
_diffrn_standards_number 0
_exptl_absorpt_coefficient_mu 0.860
_exptl_absorpt_correction_T_max 0.8776
_exptl_absorpt_correction_T_min 0.7762
_exptl_absorpt_correction_type numerical
_exptl_absorpt_process_details 'X-Shape (STOE)'
_exptl_crystal_colour colorless
_exptl_crystal_density_diffrn 1.359
_exptl_crystal_density_method 'not measured'
_exptl_crystal_description block
_exptl_crystal_F_000 438
_exptl_crystal_size_max 0.15
_exptl_crystal_size_mid 0.12
_exptl_crystal_size_min 0.10
_refine_diff_density_max 0.582
_refine_diff_density_min -0.465
_refine_diff_density_rms 0.064
_refine_ls_extinction_method none
_refine_ls_goodness_of_fit_ref 1.040
_refine_ls_hydrogen_treatment constr
_refine_ls_matrix_type full
_refine_ls_number_parameters 118
_refine_ls_number_reflns 2350
_refine_ls_number_restraints 0
_refine_ls_restrained_S_all 1.040
_refine_ls_R_factor_all 0.0523
_refine_ls_R_factor_gt 0.0426
_refine_ls_shift/su_max 0.000
_refine_ls_shift/su_mean 0.000
_refine_ls_structure_factor_coef Fsqd
_refine_ls_weighting_details 'calc w=1/[\s^2^(Fo^2^)+(0.0646P)^2^+0.6965P] where P=(Fo^2^+2Fc^2^)/3'
_refine_ls_weighting_scheme calc
_refine_ls_wR_factor_gt 0.1112
_refine_ls_wR_factor_ref 0.1174
_reflns_number_gt 1963
_reflns_number_total 2350
_reflns_threshold_expression >2sigma(I)
_cod_data_source_file Compound_2-Mn_RM87.CIF
_cod_data_source_block Compound_2-Mn_(RM87)
_cod_original_cell_volume 1029.54(11)
_cod_original_sg_symbol_H-M 'P 21/c'
_cod_database_code 4510293

loop_
_symmetry_equiv_pos_as_xyz
'x, y, z'
'-x, y+1/2, -z+1/2'
'-x, -y, -z'
'x, -y-1/2, z-1/2'

loop_
_atom_site_label
_atom_site_type_symbol
_atom_site_fract_x
_atom_site_fract_y
_atom_site_fract_z
_atom_site_U_iso_or_equiv
_atom_site_adp_type
_atom_site_occupancy
_atom_site_symmetry_multiplicity
_atom_site_calc_flag
_atom_site_refinement_flags
_atom_site_disorder_assembly
_atom_site_disorder_group
Mn1 Mn 0.5000 0.5000 0.0000 0.03036(16) Uani 1 2 d S . .
N1 N 0.5908(2) 0.43359(17) 0.2719(3) 0.0441(5) Uani 1 1 d . . .
C1 C 0.6568(2) 0.38955(17) 0.3970(3) 0.0341(5) Uani 1 1 d . . .
S1 S 0.75001(6) 0.32824(5) 0.57525(9) 0.04309(19) Uani 1 1 d . . .
N10 N 0.63740(19) 0.63587(14) 0.0654(3) 0.0348(4) Uani 1 1 d . . .
C10 C 0.6012(3) 0.73460(19) 0.0186(4) 0.0435(6) Uani 1 1 d . . .
H10 H 0.5156 0.7470 -0.0523 0.052 Uiso 1 1 calc R . .
C11 C 0.6818(3) 0.8186(2) 0.0683(5) 0.0578(8) Uani 1 1 d . . .
H11 H 0.6511 0.8871 0.0327 0.069 Uiso 1 1 calc R . .
C12 C 0.8054(3) 0.8038(2) 0.1683(6) 0.0652(9) Uani 1 1 d . B .
C13 C 0.8456(3) 0.7010(2) 0.2143(5) 0.0598(8) Uani 1 1 d . . .
H13 H 0.9317 0.6865 0.2805 0.072 Uiso 1 1 calc R . .
C14 C 0.7585(3) 0.6212(2) 0.1621(4) 0.0459(6) Uani 1 1 d . . .
H14 H 0.7864 0.5520 0.1971 0.055 Uiso 1 1 calc R . .
C15 C 0.8926(6) 0.8963(4) 0.2240(11) 0.136(3) Uani 1 1 d . . .
H15A H 0.9432 0.8980 0.1367 0.163 Uiso 0.30 1 calc PR A 1
H15B H 0.8366 0.9584 0.1958 0.163 Uiso 0.30 1 calc PR A 1
H15C H 0.8377 0.9589 0.1939 0.163 Uiso 0.40 1 d PR A 2
H15D H 0.9265 0.8938 0.3594 0.163 Uiso 0.40 1 d PR A 2
H15E H 0.8846 0.9379 0.1119 0.163 Uiso 0.30 1 d PR A 3
H15F H 0.8592 0.9399 0.3061 0.163 Uiso 0.30 1 d PR A 3
C16 C 0.9685(15) 0.9131(12) 0.375(2) 0.079(4) Uiso 0.30 1 d P B 1
H16A H 1.0094 0.9810 0.3743 0.119 Uiso 0.30 1 calc PR B 1
H16B H 1.0334 0.8582 0.4047 0.119 Uiso 0.30 1 calc PR B 1
H16C H 0.9236 0.9137 0.4682 0.119 Uiso 0.30 1 calc PR B 1
C16A C 0.9817(18) 0.9134(14) 0.169(3) 0.095(4) Uiso 0.30 1 d P B 2
H16D H 1.0220 0.9791 0.2216 0.143 Uiso 0.30 1 calc PR B 2
H16E H 0.9526 0.9187 0.0351 0.143 Uiso 0.30 1 calc PR B 2
H16F H 1.0433 0.8563 0.2061 0.143 Uiso 0.30 1 calc PR B 2
C16B C 1.0167(10) 0.8822(8) 0.3073(15) 0.074(2) Uiso 0.40 1 d P B 3
H16G H 1.0586 0.9502 0.3365 0.112 Uiso 0.40 1 calc PR B 3
H16H H 1.0543 0.8435 0.2257 0.112 Uiso 0.40 1 calc PR B 3
H16I H 1.0281 0.8424 0.4207 0.112 Uiso 0.40 1 calc PR B 3
O1 O 0.35748(18) 0.59371(14) 0.0871(3) 0.0453(4) Uani 1 1 d . . .
H1O1 H 0.3442 0.5998 0.1865 0.068 Uiso 1 1 d R . .
H2O1 H 0.3380 0.6529 0.0479 0.068 Uiso 1 1 d R . .

loop_
_atom_site_aniso_label
_atom_site_aniso_U_11
_atom_site_aniso_U_22
_atom_site_aniso_U_33
_atom_site_aniso_U_23
_atom_site_aniso_U_13
_atom_site_aniso_U_12
Mn1 0.0342(3) 0.0220(2) 0.0332(3) 0.00144(17) 0.00754(19) -0.00113(17)
N1 0.0559(13) 0.0364(11) 0.0348(10) 0.0057(9) 0.0059(9) -0.0054(10)
C1 0.0416(12) 0.0271(10) 0.0349(11) -0.0042(9) 0.0135(9) -0.0096(9)
S1 0.0458(4) 0.0417(3) 0.0364(3) 0.0026(2) 0.0042(3) 0.0001(3)
N10 0.0362(10) 0.0238(9) 0.0431(10) 0.0012(8) 0.0099(8) -0.0021(7)
C10 0.0464(14) 0.0276(11) 0.0562(15) 0.0064(10) 0.0149(12) 0.0022(10)
C11 0.0639(19) 0.0250(12) 0.081(2) 0.0060(13) 0.0168(16) -0.0048(12)
C12 0.065(2) 0.0340(14) 0.087(2) 0.0006(15) 0.0092(18) -0.0172(14)
C13 0.0434(15) 0.0445(15) 0.081(2) 0.0034(15) 0.0022(14) -0.0124(12)
C14 0.0407(13) 0.0290(12) 0.0622(16) 0.0029(11) 0.0066(12) -0.0004(10)
C15 0.103(4) 0.063(3) 0.197(7) 0.011(3) -0.022(4) -0.051(3)
O1 0.0573(11) 0.0346(9) 0.0501(10) 0.0050(8) 0.0256(9) 0.0108(8)

loop_
_atom_type_symbol
_atom_type_description
_atom_type_scat_dispersion_real
_atom_type_scat_dispersion_imag
_atom_type_scat_source
C C 0.0033 0.0016 'International Tables Vol C Tables 4.2.6.8 and 6.1.1.4'
H H 0.0000 0.0000 'International Tables Vol C Tables 4.2.6.8 and 6.1.1.4'
N N 0.0061 0.0033 'International Tables Vol C Tables 4.2.6.8 and 6.1.1.4'
O O 0.0106 0.0060 'International Tables Vol C Tables 4.2.6.8 and 6.1.1.4'
S S 0.1246 0.1234 'International Tables Vol C Tables 4.2.6.8 and 6.1.1.4'
Mn Mn 0.3368 0.7283 'International Tables Vol C Tables 4.2.6.8 and 6.1.1.4'

loop_
_geom_angle_atom_site_label_1
_geom_angle_atom_site_label_2
_geom_angle_atom_site_label_3
_geom_angle
_geom_angle_site_symmetry_1
_geom_angle_site_symmetry_3
N1 Mn1 N1 180.00(10) 3_665 .
N1 Mn1 O1 84.93(8) 3_665 .
N1 Mn1 O1 95.07(8) . .
N1 Mn1 O1 95.07(8) 3_665 3_665
N1 Mn1 O1 84.93(8) . 3_665
O1 Mn1 O1 180.00(9) . 3_665
N1 Mn1 N10 90.25(8) 3_665 3_665
N1 Mn1 N10 89.75(8) . 3_665
O1 Mn1 N10 89.71(7) . 3_665
O1 Mn1 N10 90.29(7) 3_665 3_665
N1 Mn1 N10 89.75(8) 3_665 .
N1 Mn1 N10 90.25(8) . .
O1 Mn1 N10 90.29(7) . .
O1 Mn1 N10 89.71(7) 3_665 .
N10 Mn1 N10 180.0 3_665 .
C1 N1 Mn1 165.1(2) . .
N1 C1 S1 179.4(2) . .
C14 N10 C10 116.7(2) . .
C14 N10 Mn1 120.52(16) . .
C10 N10 Mn1 122.72(17) . .
N10 C10 C11 123.3(3) . .
C12 C11 C10 120.1(3) . .
C11 C12 C13 117.4(3) . .
C11 C12 C15 119.7(3) . .
C13 C12 C15 122.9(4) . .
C14 C13 C12 119.0(3) . .
N10 C14 C13 123.5(2) . .
C16A C15 C16 84.1(11) . .
C16A C15 C16B 50.3(9) . .
C16 C15 C16B 42.6(7) . .
C16A C15 C12 124.5(12) . .
C16 C15 C12 127.1(9) . .
C16B C15 C12 120.2(6) . .

loop_
_geom_bond_atom_site_label_1
_geom_bond_atom_site_label_2
_geom_bond_distance
_geom_bond_site_symmetry_2
Mn1 N1 2.189(2) 3_665
Mn1 N1 2.189(2) .
Mn1 O1 2.2319(17) .
Mn1 O1 2.2319(17) 3_665
Mn1 N10 2.2626(19) 3_665
Mn1 N10 2.2626(19) .
N1 C1 1.160(3) .
C1 S1 1.639(3) .
N10 C14 1.331(3) .
N10 C10 1.342(3) .
C10 C11 1.374(4) .
C11 C12 1.361(5) .
C12 C13 1.401(4) .
C12 C15 1.504(5) .
C13 C14 1.376(4) .
C15 C16A 1.198(18) .
C15 C16 1.227(15) .
C15 C16B 1.337(11) .
